data_7058352
loop_
_publ_author_name
'Huang, Ying'
'Huang, Yi-Xin'
'Sun, Jing'
'Yan, Chaoguo'

_publ_section_title
;
 [3+2] cycloaddition reaction for synthesis of
 spiro[indoline-3,3'-pyrrolidines] and evaluation of cytotoxicity to
 cancer cells
;
_journal_name_full 'New Journal of Chemistry'
_journal_paper_doi 10.1039/C9NJ00994A
_journal_year 2019
_chemical_formula_moiety 'C27 H27 Cl N2 O8'
_chemical_formula_sum 'C27 H27 Cl N2 O8'
_chemical_formula_weight 542.95
_space_group_crystal_system tetragonal
_space_group_IT_number 88
_space_group_name_Hall '-I 4ad'
_space_group_name_H-M_alt 'I 41/a'
_symmetry_space_group_name_Hall '-I 4ad'
_symmetry_space_group_name_H-M 'I 41/a :2'
_atom_sites_solution_hydrogens geom
_audit_creation_method SHELXL-2014/7
_audit_update_record
;
2019-02-24 deposited with the CCDC.    2019-05-03 downloaded from the CCDC.
;
_cell_angle_alpha 90
_cell_angle_beta 90
_cell_angle_gamma 90
_cell_formula_units_Z 16
_cell_length_a 25.773(8)
_cell_length_b 25.773(8)
_cell_length_c 16.667(3)
_cell_measurement_reflns_used 8572
_cell_measurement_temperature 293(2)
_cell_measurement_theta_max 22.07
_cell_measurement_theta_min 2.23
_cell_volume 11071(5)
_computing_structure_refinement 'SHELXL-2014/7 (Sheldrick, 2014)'
_diffrn_ambient_temperature 293(2)
_diffrn_measured_fraction_theta_full 0.999
_diffrn_measured_fraction_theta_max 0.999
_diffrn_measurement_device_type 'CCD area detector'
_diffrn_measurement_method 'phi and omega scans'
_diffrn_radiation_source 'fine-focus sealed tube'
_diffrn_radiation_type MoK\a
_diffrn_radiation_wavelength 0.71073
_diffrn_reflns_av_R_equivalents 0.0839
_diffrn_reflns_av_unetI/netI 0.0575
_diffrn_reflns_Laue_measured_fraction_full 0.999
_diffrn_reflns_Laue_measured_fraction_max 0.999
_diffrn_reflns_limit_h_max 31
_diffrn_reflns_limit_h_min -27
_diffrn_reflns_limit_k_max 31
_diffrn_reflns_limit_k_min -31
_diffrn_reflns_limit_l_max 20
_diffrn_reflns_limit_l_min -17
_diffrn_reflns_number 42959
_diffrn_reflns_point_group_measured_fraction_full 0.999
_diffrn_reflns_point_group_measured_fraction_max 0.999
_diffrn_reflns_theta_full 25.242
_diffrn_reflns_theta_max 25.994
_diffrn_reflns_theta_min 2.235
_exptl_absorpt_coefficient_mu 0.189
_exptl_absorpt_correction_T_max 0.963
_exptl_absorpt_correction_T_min 0.947
_exptl_absorpt_correction_type multi-scan
_exptl_absorpt_process_details sadabs
_exptl_crystal_colour colorless
_exptl_crystal_density_diffrn 1.303
_exptl_crystal_description block
_exptl_crystal_F_000 4544
_exptl_crystal_size_max 0.300
_exptl_crystal_size_mid 0.240
_exptl_crystal_size_min 0.200
_refine_diff_density_max 0.883
_refine_diff_density_min -1.149
_refine_diff_density_rms 0.067
_refine_ls_extinction_method none
_refine_ls_goodness_of_fit_ref 1.014
_refine_ls_hydrogen_treatment constr
_refine_ls_matrix_type full
_refine_ls_number_parameters 358
_refine_ls_number_reflns 5433
_refine_ls_number_restraints 31
_refine_ls_restrained_S_all 1.045
_refine_ls_R_factor_all 0.1610
_refine_ls_R_factor_gt 0.0934
_refine_ls_shift/su_max 0.000
_refine_ls_shift/su_mean 0.000
_refine_ls_structure_factor_coef Fsqd
_refine_ls_weighting_details 'w=1/[\s^2^(Fo^2^)+(0.1272P)^2^+43.1076P] where P=(Fo^2^+2Fc^2^)/3'
_refine_ls_weighting_scheme calc
_refine_ls_wR_factor_gt 0.2354
_refine_ls_wR_factor_ref 0.2871
_reflns_Friedel_coverage 0.000
_reflns_number_gt 3039
_reflns_number_total 5433
_reflns_threshold_expression 'I > 2\s(I)'
_cod_data_source_file c9nj00994a2.cif
_cod_data_source_block 1g
_cod_original_cell_volume 11071(7)
_cod_database_code 7058352
_shelx_shelxl_version_number 2014/7
_shelx_space_group_comment
;
The symmetry employed for this shelxl refinement is uniquely defined
by the following loop, which should always be used as a source of
symmetry information in preference to the above space-group names.
They are only intended as comments.
;
_shelx_estimated_absorpt_t_min 0.946
_shelx_estimated_absorpt_t_max 0.963

loop_
_space_group_symop_operation_xyz
'x, y, z'
'-y+3/4, x+1/4, z+1/4'
'-x+1/2, -y, z+1/2'
'y+3/4, -x+3/4, z+3/4'
'x+1/2, y+1/2, z+1/2'
'-y+5/4, x+3/4, z+3/4'
'-x+1, -y+1/2, z+1'
'y+5/4, -x+5/4, z+5/4'
'-x, -y, -z'
'y-3/4, -x-1/4, -z-1/4'
'x-1/2, y, -z-1/2'
'-y-3/4, x-3/4, -z-3/4'
'-x+1/2, -y+1/2, -z+1/2'
'y-1/4, -x+1/4, -z+1/4'
'x, y+1/2, -z'
'-y-1/4, x-1/4, -z-1/4'

loop_
_atom_site_label
_atom_site_type_symbol
_atom_site_fract_x
_atom_site_fract_y
_atom_site_fract_z
_atom_site_U_iso_or_equiv
_atom_site_adp_type
_atom_site_occupancy
_atom_site_site_symmetry_order
_atom_site_calc_flag
_atom_site_refinement_flags_posn
_atom_site_refinement_flags_adp
_atom_site_refinement_flags_occupancy
_atom_site_disorder_assembly
_atom_site_disorder_group
C1 C 0.20270(19) 0.1338(2) 0.7846(3) 0.0542(12) Uani 1 1 d . . . . .
H1 H 0.2382 0.1316 0.7756 0.065 Uiso 1 1 calc R U . . .
C2 C 0.1850(2) 0.1570(2) 0.8544(3) 0.0636(14) Uani 1 1 d . . . . .
H2 H 0.2083 0.1702 0.8919 0.076 Uiso 1 1 calc R U . . .
C3 C 0.1327(2) 0.1602(2) 0.8672(3) 0.0676(15) Uani 1 1 d . . . . .
C4 C 0.0979(2) 0.1397(3) 0.8132(4) 0.0790(18) Uani 1 1 d . . . . .
H4 H 0.0625 0.1418 0.8230 0.095 Uiso 1 1 calc R U . . .
C5 C 0.1159(2) 0.1163(3) 0.7447(4) 0.0741(16) Uani 1 1 d . . . . .
H5 H 0.0925 0.1019 0.7087 0.089 Uiso 1 1 calc R U . . .
C6 C 0.16897(18) 0.11388(18) 0.7281(3) 0.0503(12) Uani 1 1 d . . . . .
C7 C 0.18519(19) 0.09059(19) 0.6506(3) 0.0526(12) Uani 1 1 d . . . . .
C8 C 0.23393(18) 0.11044(16) 0.6086(3) 0.0447(11) Uani 1 1 d . . . . .
H8 H 0.2635 0.1058 0.6449 0.054 Uiso 1 1 calc R U . . .
C9 C 0.24618(17) 0.20446(17) 0.6536(2) 0.0419(10) Uani 1 1 d . . . . .
C10 C 0.23143(16) 0.16845(16) 0.5834(2) 0.0402(10) Uani 1 1 d . . . . .
C11 C 0.17710(16) 0.18741(16) 0.5628(2) 0.0393(10) Uani 1 1 d . . . . .
C12 C 0.14154(17) 0.17169(16) 0.5064(3) 0.0437(10) Uani 1 1 d . . . . .
H12 H 0.1493 0.1444 0.4719 0.052 Uiso 1 1 calc R U . . .
C13 C 0.09342(17) 0.19690(17) 0.5008(3) 0.0457(11) Uani 1 1 d . . . . .
C14 C 0.0547(2) 0.1809(2) 0.4376(3) 0.0654(15) Uani 1 1 d . . . . .
H14A H 0.0215 0.1959 0.4496 0.098 Uiso 1 1 calc R U . . .
H14B H 0.0517 0.1437 0.4369 0.098 Uiso 1 1 calc R U . . .
H14C H 0.0662 0.1928 0.3860 0.098 Uiso 1 1 calc R U . . .
C15 C 0.08282(18) 0.23657(17) 0.5542(3) 0.0475(11) Uani 1 1 d . . . . .
H15 H 0.0508 0.2530 0.5512 0.057 Uiso 1 1 calc R U . . .
C16 C 0.11787(17) 0.25287(16) 0.6118(3) 0.0450(11) Uani 1 1 d . . . . .
H16 H 0.1099 0.2796 0.6472 0.054 Uiso 1 1 calc R U . . .
C17 C 0.16488(16) 0.22790(16) 0.6145(2) 0.0394(10) Uani 1 1 d . . . . .
C18 C 0.24538(19) 0.08114(18) 0.5306(3) 0.0508(12) Uani 1 1 d . . . . .
H18 H 0.2135 0.0648 0.5107 0.061 Uiso 1 1 calc R U . . .
C19 C 0.2864(3) 0.0404(3) 0.5439(5) 0.1033(11) Uani 1 1 d . U . . .
C20 C 0.3132(3) -0.0475(3) 0.5115(5) 0.1115(11) Uani 1 1 d . U . . .
H20A H 0.3206 -0.0525 0.5681 0.134 Uiso 1 1 calc R U . . .
H20B H 0.2983 -0.0790 0.4895 0.134 Uiso 1 1 calc R U . . .
C21 C 0.3573(4) -0.0320(3) 0.4692(5) 0.1212(14) Uani 1 1 d . U . . .
H21A H 0.3492 -0.0297 0.4131 0.182 Uiso 1 1 calc R U . . .
H21B H 0.3844 -0.0570 0.4770 0.182 Uiso 1 1 calc R U . . .
H21C H 0.3685 0.0013 0.4883 0.182 Uiso 1 1 calc R U . . .
C22 C 0.27052(17) 0.16956(17) 0.5098(3) 0.0436(10) Uani 1 1 d . . . . .
C23 C 0.25599(19) 0.2137(2) 0.4543(3) 0.0557(13) Uani 1 1 d . . . . .
C24 C 0.2200(7) 0.2441(6) 0.3360(9) 0.127(7) Uani 0.549(14) 1 d . . P A 1
H24A H 0.2056 0.2713 0.3683 0.191 Uiso 0.549(14) 1 calc R U P A 1
H24B H 0.1942 0.2314 0.2995 0.191 Uiso 0.549(14) 1 calc R U P A 1
H24C H 0.2491 0.2572 0.3062 0.191 Uiso 0.549(14) 1 calc R U P A 1
C24' C 0.2513(7) 0.3004(6) 0.4323(11) 0.107(7) Uani 0.451(14) 1 d . . P A 2
H24D H 0.2558 0.2904 0.3772 0.160 Uiso 0.451(14) 1 calc R U P A 2
H24E H 0.2745 0.3285 0.4446 0.160 Uiso 0.451(14) 1 calc R U P A 2
H24F H 0.2162 0.3114 0.4407 0.160 Uiso 0.451(14) 1 calc R U P A 2
C25 C 0.32733(17) 0.1757(2) 0.5371(3) 0.0497(11) Uani 1 1 d . . . . .
H25A H 0.3314 0.2088 0.5640 0.060 Uiso 1 1 calc R U . . .
H25B H 0.3358 0.1485 0.5751 0.060 Uiso 1 1 calc R U . . .
C26 C 0.3638(2) 0.1730(2) 0.4679(3) 0.0641(14) Uani 1 1 d . . . . .
C27 C 0.4473(3) 0.1469(6) 0.4269(5) 0.184(6) Uani 1 1 d . . . . .
H27A H 0.4345 0.1292 0.3802 0.276 Uiso 1 1 calc R U . . .
H27B H 0.4770 0.1288 0.4474 0.276 Uiso 1 1 calc R U . . .
H27C H 0.4569 0.1817 0.4127 0.276 Uiso 1 1 calc R U . . .
Cl1 Cl 0.10865(8) 0.19006(8) 0.95286(10) 0.1061(7) Uani 1 1 d . . . . .
N1 N 0.20684(14) 0.23794(14) 0.6657(2) 0.0451(9) Uani 1 1 d . . . . .
H1A H 0.2074 0.2625 0.7006 0.054 Uiso 1 1 calc R U . . .
N2 N 0.26410(15) 0.11927(14) 0.4718(2) 0.0505(10) Uani 1 1 d . . . . .
H2A H 0.2703 0.1127 0.4222 0.061 Uiso 1 1 calc R U . . .
O1 O 0.15858(17) 0.05765(17) 0.6192(3) 0.0910(14) Uani 1 1 d . . . . .
O2 O 0.28645(12) 0.20225(12) 0.69251(17) 0.0514(8) Uani 1 1 d . . . . .
O3 O 0.3220(2) 0.04468(16) 0.5910(3) 0.0959(11) Uani 1 1 d . U . . .
O4 O 0.2783(2) -0.00086(18) 0.4978(3) 0.1082(11) Uani 1 1 d . U . . .
O5 O 0.23679(16) 0.20280(15) 0.3866(2) 0.0736(11) Uani 1 1 d . . . . .
O6 O 0.26213(16) 0.25928(15) 0.4809(2) 0.0730(11) Uani 1 1 d . . . . .
O7 O 0.35731(18) 0.1924(2) 0.4037(3) 0.0995(15) Uani 1 1 d . . . . .
O8 O 0.40702(17) 0.1483(2) 0.4878(3) 0.1156(19) Uani 1 1 d . . . . .

loop_
_atom_site_aniso_label
_atom_site_aniso_U_11
_atom_site_aniso_U_22
_atom_site_aniso_U_33
_atom_site_aniso_U_23
_atom_site_aniso_U_13
_atom_site_aniso_U_12
C1 0.051(3) 0.068(3) 0.044(3) 0.006(2) 0.001(2) -0.002(2)
C2 0.066(4) 0.078(4) 0.047(3) 0.006(3) 0.000(3) -0.009(3)
C3 0.085(4) 0.065(3) 0.052(3) 0.012(3) 0.013(3) 0.007(3)
C4 0.056(3) 0.111(5) 0.071(4) 0.010(4) 0.010(3) 0.012(3)
C5 0.050(3) 0.104(5) 0.068(4) 0.006(3) -0.012(3) -0.005(3)
C6 0.049(3) 0.048(3) 0.053(3) 0.010(2) -0.004(2) -0.001(2)
C7 0.055(3) 0.047(3) 0.056(3) -0.003(2) -0.008(2) -0.003(2)
C8 0.049(3) 0.043(2) 0.042(2) -0.0080(19) -0.010(2) 0.006(2)
C9 0.043(3) 0.042(2) 0.041(2) -0.0079(19) -0.004(2) -0.001(2)
C10 0.042(2) 0.037(2) 0.042(2) -0.0098(18) -0.0073(19) -0.0011(19)
C11 0.039(2) 0.035(2) 0.044(2) -0.0027(18) -0.0020(18) 0.0006(18)
C12 0.046(3) 0.038(2) 0.047(2) -0.0124(19) -0.003(2) 0.0021(19)
C13 0.039(2) 0.047(3) 0.051(3) 0.001(2) -0.002(2) -0.002(2)
C14 0.052(3) 0.076(4) 0.068(3) -0.008(3) -0.021(3) 0.004(3)
C15 0.042(3) 0.044(3) 0.056(3) 0.000(2) 0.001(2) 0.004(2)
C16 0.050(3) 0.035(2) 0.050(3) -0.0078(19) 0.004(2) 0.004(2)
C17 0.044(3) 0.036(2) 0.038(2) -0.0045(18) -0.0012(18) -0.0011(19)
C18 0.064(3) 0.043(3) 0.046(3) -0.010(2) -0.011(2) 0.008(2)
C19 0.131(3) 0.0800(18) 0.099(2) -0.0325(16) -0.0216(18) 0.0402(19)
C20 0.138(3) 0.0865(19) 0.110(2) -0.0354(18) -0.0158(19) 0.0403(19)
C21 0.143(3) 0.099(3) 0.122(3) -0.030(2) -0.010(2) 0.038(2)
C22 0.043(2) 0.047(3) 0.041(2) -0.0087(19) -0.0053(19) 0.002(2)
C23 0.050(3) 0.063(4) 0.054(3) 0.004(2) 0.000(2) 0.005(2)
C24 0.168(16) 0.125(13) 0.089(10) 0.028(9) -0.030(10) 0.045(11)
C24' 0.133(15) 0.053(9) 0.135(15) 0.023(9) -0.013(11) 0.015(9)
C25 0.044(3) 0.060(3) 0.046(3) -0.007(2) -0.004(2) 0.000(2)
C26 0.057(3) 0.084(4) 0.051(3) -0.006(3) 0.000(3) 0.003(3)
C27 0.089(6) 0.358(18) 0.105(7) 0.014(8) 0.041(5) 0.086(8)
Cl1 0.1275(16) 0.1145(15) 0.0764(11) -0.0070(10) 0.0384(10) 0.0078(12)
N1 0.049(2) 0.043(2) 0.043(2) -0.0178(16) -0.0059(17) 0.0011(18)
N2 0.066(3) 0.049(2) 0.037(2) -0.0132(17) -0.0055(18) 0.0103(19)
O1 0.095(3) 0.084(3) 0.094(3) -0.029(2) 0.006(2) -0.038(2)
O2 0.0471(19) 0.063(2) 0.0445(17) -0.0167(15) -0.0096(15) 0.0011(15)
O3 0.125(3) 0.072(2) 0.090(2) -0.0197(18) -0.0198(18) 0.046(2)
O4 0.136(3) 0.0830(18) 0.105(2) -0.0360(16) -0.0190(18) 0.0391(18)
O5 0.092(3) 0.080(3) 0.049(2) 0.0028(19) -0.0181(19) 0.018(2)
O6 0.092(3) 0.052(2) 0.075(2) 0.004(2) -0.002(2) 0.004(2)
O7 0.092(3) 0.138(4) 0.069(3) 0.026(3) 0.022(2) 0.017(3)
O8 0.070(3) 0.207(6) 0.070(3) 0.003(3) 0.015(2) 0.059(3)

loop_
_atom_type_symbol
_atom_type_description
_atom_type_scat_dispersion_real
_atom_type_scat_dispersion_imag
_atom_type_scat_source
C C 0.0033 0.0016 'International Tables Vol C Tables 4.2.6.8 and 6.1.1.4'
H H 0.0000 0.0000 'International Tables Vol C Tables 4.2.6.8 and 6.1.1.4'
Cl Cl 0.1484 0.1585 'International Tables Vol C Tables 4.2.6.8 and 6.1.1.4'
N N 0.0061 0.0033 'International Tables Vol C Tables 4.2.6.8 and 6.1.1.4'
O O 0.0106 0.0060 'International Tables Vol C Tables 4.2.6.8 and 6.1.1.4'

loop_
_geom_angle_atom_site_label_1
_geom_angle_atom_site_label_2
_geom_angle_atom_site_label_3
_geom_angle
C6 C1 C2 121.8(5)
C6 C1 H1 119.1
C2 C1 H1 119.1
C3 C2 C1 118.7(5)
C3 C2 H2 120.6
C1 C2 H2 120.6
C2 C3 C4 121.2(5)
C2 C3 Cl1 120.3(5)
C4 C3 Cl1 118.4(5)
C5 C4 C3 119.5(5)
C5 C4 H4 120.3
C3 C4 H4 120.3
C4 C5 C6 121.1(5)
C4 C5 H5 119.5
C6 C5 H5 119.5
C1 C6 C5 117.7(5)
C1 C6 C7 124.5(4)
C5 C6 C7 117.8(5)
O1 C7 C6 120.0(5)
O1 C7 C8 120.3(5)
C6 C7 C8 119.7(4)
C7 C8 C18 112.5(4)
C7 C8 C10 114.3(4)
C18 C8 C10 104.7(3)
C7 C8 H8 108.4
C18 C8 H8 108.4
C10 C8 H8 108.4
O2 C9 N1 126.0(4)
O2 C9 C10 125.7(4)
N1 C9 C10 108.3(4)
C11 C10 C9 101.8(3)
C11 C10 C8 114.1(3)
C9 C10 C8 111.4(3)
C11 C10 C22 113.8(3)
C9 C10 C22 114.8(3)
C8 C10 C22 101.5(3)
C12 C11 C17 119.7(4)
C12 C11 C10 132.3(4)
C17 C11 C10 108.0(3)
C11 C12 C13 119.9(4)
C11 C12 H12 120.1
C13 C12 H12 120.1
C15 C13 C12 118.4(4)
C15 C13 C14 121.4(4)
C12 C13 C14 120.2(4)
C13 C14 H14A 109.5
C13 C14 H14B 109.5
H14A C14 H14B 109.5
C13 C14 H14C 109.5
H14A C14 H14C 109.5
H14B C14 H14C 109.5
C13 C15 C16 122.8(4)
C13 C15 H15 118.6
C16 C15 H15 118.6
C17 C16 C15 117.2(4)
C17 C16 H16 121.4
C15 C16 H16 121.4
C16 C17 C11 122.1(4)
C16 C17 N1 127.9(4)
C11 C17 N1 110.0(4)
N2 C18 C19 109.5(5)
N2 C18 C8 107.4(3)
C19 C18 C8 110.7(4)
N2 C18 H18 109.7
C19 C18 H18 109.7
C8 C18 H18 109.7
O3 C19 O4 124.5(6)
O3 C19 C18 124.3(6)
O4 C19 C18 111.2(6)
C21 C20 O4 100.4(7)
C21 C20 H20A 111.7
O4 C20 H20A 111.7
C21 C20 H20B 111.7
O4 C20 H20B 111.7
H20A C20 H20B 109.5
C20 C21 H21A 109.5
C20 C21 H21B 109.5
H21A C21 H21B 109.5
C20 C21 H21C 109.5
H21A C21 H21C 109.5
H21B C21 H21C 109.5
N2 C22 C23 112.1(4)
N2 C22 C25 109.2(4)
C23 C22 C25 109.7(4)
N2 C22 C10 104.4(3)
C23 C22 C10 109.2(4)
C25 C22 C10 112.1(3)
O5 C23 O6 124.6(5)
O5 C23 C22 118.4(5)
O6 C23 C22 116.9(4)
O5 C24 H24A 109.5
O5 C24 H24B 109.5
H24A C24 H24B 109.5
O5 C24 H24C 109.5
H24A C24 H24C 109.5
H24B C24 H24C 109.5
O6 C24' H24D 109.5
O6 C24' H24E 109.5
H24D C24' H24E 109.5
O6 C24' H24F 109.5
H24D C24' H24F 109.5
H24E C24' H24F 109.5
C26 C25 C22 111.5(4)
C26 C25 H25A 109.3
C22 C25 H25A 109.3
C26 C25 H25B 109.3
C22 C25 H25B 109.3
H25A C25 H25B 108.0
O7 C26 O8 122.9(5)
O7 C26 C25 126.0(5)
O8 C26 C25 111.1(5)
O8 C27 H27A 109.5
O8 C27 H27B 109.5
H27A C27 H27B 109.5
O8 C27 H27C 109.5
H27A C27 H27C 109.5
H27B C27 H27C 109.5
C9 N1 C17 111.8(3)
C9 N1 H1A 124.1
C17 N1 H1A 124.1
C22 N2 C18 110.1(3)
C22 N2 H2A 124.9
C18 N2 H2A 124.9
C19 O4 C20 116.9(6)
C23 O5 C24 118.8(8)
C23 O6 C24' 119.2(9)
C26 O8 C27 115.9(6)

loop_
_geom_bond_atom_site_label_1
_geom_bond_atom_site_label_2
_geom_bond_distance
C1 C6 1.381(7)
C1 C2 1.386(7)
C1 H1 0.9300
C2 C3 1.367(8)
C2 H2 0.9300
C3 C4 1.374(8)
C3 Cl1 1.737(6)
C4 C5 1.372(8)
C4 H4 0.9300
C5 C6 1.396(7)
C5 H5 0.9300
C6 C7 1.485(7)
C7 O1 1.210(6)
C7 C8 1.526(7)
C8 C18 1.532(6)
C8 C10 1.554(6)
C8 H8 0.9800
C9 O2 1.225(5)
C9 N1 1.347(6)
C9 C10 1.541(6)
C10 C11 1.522(6)
C10 C22 1.587(6)
C11 C12 1.374(6)
C11 C17 1.390(6)
C12 C13 1.403(6)
C12 H12 0.9300
C13 C15 1.382(6)
C13 C14 1.510(6)
C14 H14A 0.9600
C14 H14B 0.9600
C14 H14C 0.9600
C15 C16 1.384(6)
C15 H15 0.9300
C16 C17 1.373(6)
C16 H16 0.9300
C17 N1 1.402(5)
C18 N2 1.469(6)
C18 C19 1.507(8)
C18 H18 0.9800
C19 O3 1.212(8)
C19 O4 1.329(8)
C20 C21 1.395(11)
C20 O4 1.519(8)
C20 H20A 0.9700
C20 H20B 0.9700
C21 H21A 0.9600
C21 H21B 0.9600
C21 H21C 0.9600
C22 N2 1.452(5)
C22 C23 1.513(7)
C22 C25 1.541(6)
C23 O5 1.263(6)
C23 O6 1.266(6)
C24 O5 1.424(13)
C24 H24A 0.9600
C24 H24B 0.9600
C24 H24C 0.9600
C24' O6 1.364(14)
C24' H24D 0.9600
C24' H24E 0.9600
C24' H24F 0.9600
C25 C26 1.488(7)
C25 H25A 0.9700
C25 H25B 0.9700
C26 O7 1.193(6)
C26 O8 1.327(7)
C27 O8 1.452(8)
C27 H27A 0.9600
C27 H27B 0.9600
C27 H27C 0.9600
N1 H1A 0.8600
N2 H2A 0.8600

loop_
_geom_hbond_atom_site_label_D
_geom_hbond_atom_site_label_H
_geom_hbond_atom_site_label_A
_geom_hbond_distance_DH
_geom_hbond_distance_HA
_geom_hbond_distance_DA
_geom_hbond_angle_DHA
_geom_hbond_site_symmetry_A
N2 H2A O3 0.86 2.40 2.921(6) 119.9 6_444
N1 H1A O2 0.86 2.01 2.827(4) 159.3 13_556

loop_
_geom_torsion_atom_site_label_1
_geom_torsion_atom_site_label_2
_geom_torsion_atom_site_label_3
_geom_torsion_atom_site_label_4
_geom_torsion
C6 C1 C2 C3 -0.1(8)
C1 C2 C3 C4 1.5(8)
C1 C2 C3 Cl1 -178.7(4)
C2 C3 C4 C5 -0.8(9)
Cl1 C3 C4 C5 179.4(5)
C3 C4 C5 C6 -1.4(9)
C2 C1 C6 C5 -2.0(7)
C2 C1 C6 C7 177.3(5)
C4 C5 C6 C1 2.7(8)
C4 C5 C6 C7 -176.6(5)
C1 C6 C7 O1 151.9(5)
C5 C6 C7 O1 -28.9(7)
C1 C6 C7 C8 -31.4(7)
C5 C6 C7 C8 147.8(5)
O1 C7 C8 C18 -4.6(6)
C6 C7 C8 C18 178.6(4)
O1 C7 C8 C10 114.6(5)
C6 C7 C8 C10 -62.2(5)
O2 C9 C10 C11 176.9(4)
N1 C9 C10 C11 -1.9(4)
O2 C9 C10 C8 54.9(6)
N1 C9 C10 C8 -123.9(4)
O2 C9 C10 C22 -59.7(6)
N1 C9 C10 C22 121.5(4)
C7 C8 C10 C11 -30.9(5)
C18 C8 C10 C11 92.6(4)
C7 C8 C10 C9 83.7(4)
C18 C8 C10 C9 -152.8(4)
C7 C8 C10 C22 -153.7(3)
C18 C8 C10 C22 -30.2(4)
C9 C10 C11 C12 -179.2(5)
C8 C10 C11 C12 -59.2(6)
C22 C10 C11 C12 56.7(6)
C9 C10 C11 C17 0.2(4)
C8 C10 C11 C17 120.3(4)
C22 C10 C11 C17 -123.9(4)
C17 C11 C12 C13 0.6(6)
C10 C11 C12 C13 -180.0(4)
C11 C12 C13 C15 -1.3(6)
C11 C12 C13 C14 178.3(4)
C12 C13 C15 C16 1.0(7)
C14 C13 C15 C16 -178.7(4)
C13 C15 C16 C17 0.1(7)
C15 C16 C17 C11 -0.9(6)
C15 C16 C17 N1 178.5(4)
C12 C11 C17 C16 0.5(6)
C10 C11 C17 C16 -179.0(4)
C12 C11 C17 N1 -179.0(4)
C10 C11 C17 N1 1.5(5)
C7 C8 C18 N2 141.1(4)
C10 C8 C18 N2 16.4(5)
C7 C8 C18 C19 -99.4(6)
C10 C8 C18 C19 135.9(5)
N2 C18 C19 O3 85.1(9)
C8 C18 C19 O3 -33.1(10)
N2 C18 C19 O4 -95.2(7)
C8 C18 C19 O4 146.5(6)
C11 C10 C22 N2 -88.9(4)
C9 C10 C22 N2 154.3(3)
C8 C10 C22 N2 34.1(4)
C11 C10 C22 C23 31.1(5)
C9 C10 C22 C23 -85.6(4)
C8 C10 C22 C23 154.1(4)
C11 C10 C22 C25 153.0(4)
C9 C10 C22 C25 36.2(5)
C8 C10 C22 C25 -84.0(4)
N2 C22 C23 O5 5.4(6)
C25 C22 C23 O5 126.9(5)
C10 C22 C23 O5 -109.8(5)
N2 C22 C23 O6 -177.4(4)
C25 C22 C23 O6 -55.9(6)
C10 C22 C23 O6 67.4(5)
N2 C22 C25 C26 60.9(5)
C23 C22 C25 C26 -62.4(5)
C10 C22 C25 C26 176.1(4)
C22 C25 C26 O7 40.9(8)
C22 C25 C26 O8 -142.7(5)
O2 C9 N1 C17 -175.8(4)
C10 C9 N1 C17 3.0(5)
C16 C17 N1 C9 177.7(4)
C11 C17 N1 C9 -2.9(5)
C23 C22 N2 C18 -143.5(4)
C25 C22 N2 C18 94.6(4)
C10 C22 N2 C18 -25.5(4)
C19 C18 N2 C22 -114.2(5)
C8 C18 N2 C22 6.1(5)
O3 C19 O4 C20 6.2(13)
C18 C19 O4 C20 -173.4(6)
C21 C20 O4 C19 -80.5(8)
O6 C23 O5 C24 -0.8(11)
C22 C23 O5 C24 176.2(9)
O5 C23 O6 C24' -5.3(12)
C22 C23 O6 C24' 177.7(10)
O7 C26 O8 C27 1.3(11)
C25 C26 O8 C27 -175.3(8)
